data_7700593
loop_
_publ_author_name
'Nakajima, Takayuki'
'Nakamae, Kanako'
'Hatano, Rika'
'Imai, Kaho'
'Harada, Masafumi'
'Ura, Yasuyuki'
'Tanase, Tomoaki'

_publ_section_title
;
 Tetra-, hexa- and octanuclear copper hydride complexes supported by
 tridentate phosphine ligands.
;
_journal_issue 32
_journal_name_full 'Dalton transactions (Cambridge, England : 2003)'
_journal_page_first 12050
_journal_page_last 12059
_journal_paper_doi 10.1039/c9dt02467k
_journal_volume 48
_journal_year 2019
_chemical_absolute_configuration 'CHOOSE rm ad rmad syn or unk'
_chemical_formula_moiety 'C128 H120 B2 Cu8 F8 P12'
_chemical_formula_sum 'C128 H120 B2 Cu8 F8 P12'
_chemical_formula_weight 2712.02
_space_group_crystal_system tetragonal
_space_group_IT_number 122
_space_group_name_Hall 'I -4 2bw'
_space_group_name_H-M_alt 'I -4 2 d'
_symmetry_space_group_name_Hall 'I -4 2bw'
_symmetry_space_group_name_H-M 'I -4 2 d'
_atom_sites_solution_hydrogens geom
_atom_sites_solution_primary direct
_atom_sites_solution_secondary difmap
_audit_update_record
;
2019-07-11 deposited with the CCDC.    2019-07-18 downloaded from the CCDC.
;
_cell_angle_alpha 90.0000
_cell_angle_beta 90.0000
_cell_angle_gamma 90.0000
_cell_formula_units_Z 4
_cell_length_a 26.0932(16)
_cell_length_b 26.0932(16)
_cell_length_c 28.933(3)
_cell_measurement_reflns_used 17317
_cell_measurement_temperature 153
_cell_measurement_theta_max 25.00
_cell_measurement_theta_min 3.20
_cell_volume 19699(3)
_computing_cell_refinement 'CrystalClear-SM Expert 2.0 r16'
_computing_data_collection 'CrystalClear-SM Expert 2.0 r16 (Rigaku, 2014)'
_computing_data_reduction 'CrystalClear-SM Expert 2.0 r16'
_computing_molecular_graphics 'CrystalStructure 4.2.5'
_computing_publication_material 'CrystalStructure 4.2.5 (Rigaku, 2017)'
_computing_structure_refinement 'SHELXL Version 2014/7 (Sheldrick, 2008)'
_computing_structure_solution 'SHELXT Version 2014/5 (Sheldrick, 2014)'
_diffrn_ambient_temperature 153
_diffrn_detector_area_resol_mean 7.111
_diffrn_measured_fraction_theta_full 0.992
_diffrn_measured_fraction_theta_max 0.992
_diffrn_measurement_device_type 'Rigaku Saturn724'
_diffrn_measurement_method \w
_diffrn_radiation_type 'Mo K\a'
_diffrn_radiation_wavelength 0.71075
_diffrn_reflns_av_R_equivalents 0.1550
_diffrn_reflns_Laue_measured_fraction_full 0.992
_diffrn_reflns_Laue_measured_fraction_max 0.992
_diffrn_reflns_limit_h_max 30
_diffrn_reflns_limit_h_min -31
_diffrn_reflns_limit_k_max 31
_diffrn_reflns_limit_k_min -30
_diffrn_reflns_limit_l_max 34
_diffrn_reflns_limit_l_min -34
_diffrn_reflns_number 75046
_diffrn_reflns_point_group_measured_fraction_full 0.991
_diffrn_reflns_point_group_measured_fraction_max 0.991
_diffrn_reflns_theta_full 25.111
_diffrn_reflns_theta_max 25.111
_diffrn_reflns_theta_min 3.154
_diffrn_standards_number 0
_exptl_absorpt_coefficient_mu 0.981
_exptl_absorpt_correction_T_max 0.969
_exptl_absorpt_correction_T_min 0.823
_exptl_absorpt_correction_type multi-scan
_exptl_absorpt_process_details 'REQAB (Rigaku, 1998)'
_exptl_crystal_colour colorless
_exptl_crystal_density_diffrn 0.914
_exptl_crystal_density_method 'not measured'
_exptl_crystal_description block
_exptl_crystal_F_000 5528.00
_exptl_crystal_size_max 0.230
_exptl_crystal_size_mid 0.145
_exptl_crystal_size_min 0.032
_refine_diff_density_max 0.48
_refine_diff_density_min -0.77
_refine_ls_abs_structure_details
;
 Flack x determined using 2603 quotients [(I+)-(I-)]/[(I+)+(I-)]
 (Parsons, Flack and Wagner, Acta Cryst. B69 (2013) 249-259).
;
_refine_ls_abs_structure_Flack -0.005(12)
_refine_ls_extinction_method none
_refine_ls_goodness_of_fit_ref 1.129
_refine_ls_hydrogen_treatment mixed
_refine_ls_number_parameters 363
_refine_ls_number_reflns 8716
_refine_ls_number_restraints 0
_refine_ls_R_factor_all 0.0809
_refine_ls_R_factor_gt 0.0721
_refine_ls_shift/su_max 0.001
_refine_ls_structure_factor_coef Fsqd
_refine_ls_weighting_details 'w = 1/[\s^2^(Fo^2^)+(0.1316P)^2^+4.1424P] where P=(Fo^2^+2Fc^2^)/3'
_refine_ls_weighting_scheme calc
_refine_ls_wR_factor_gt 0.2006
_refine_ls_wR_factor_ref 0.2177
_reflns_Friedel_coverage 0.868
_reflns_Friedel_fraction_full 0.990
_reflns_Friedel_fraction_max 0.990
_reflns_number_gt 7051
_reflns_number_total 8716
_reflns_threshold_expression F^2^>2.0\s(F^2^)
_cod_data_source_file c9dt02467k2.cif
_cod_data_source_block '[Cu8H6(dpmp)4](PF6)2'
_cod_depositor_comments 'Adding full bibliography for 7700591--7700594.cif.'
_cod_database_code 7700593

loop_
_space_group_symop_operation_xyz
'x, y, z'
'-x, y+1/2, -z+1/4'
'-x, -y, z'
'x, -y+1/2, -z+1/4'
'-y, x, -z'
'y, x+1/2, z+1/4'
'y, -x, -z'
'-y, -x+1/2, z+1/4'
'x+1/2, y+1/2, z+1/2'
'-x+1/2, y+1, -z+3/4'
'-x+1/2, -y+1/2, z+1/2'
'x+1/2, -y+1, -z+3/4'
'-y+1/2, x+1/2, -z+1/2'
'y+1/2, x+1, z+3/4'
'y+1/2, -x+1/2, -z+1/2'
'-y+1/2, -x+1, z+3/4'

loop_
_atom_site_label
_atom_site_type_symbol
_atom_site_fract_x
_atom_site_fract_y
_atom_site_fract_z
_atom_site_U_iso_or_equiv
_atom_site_adp_type
_atom_site_occupancy
_atom_site_site_symmetry_order
_atom_site_calc_flag
_atom_site_refinement_flags_posn
_atom_site_refinement_flags_adp
_atom_site_refinement_flags_occupancy
Cu1 Cu 0.55551(4) 0.51432(4) 0.59560(4) 0.0798(3) Uani 1 1 d . . .
Cu2 Cu 0.51126(3) 0.45297(3) 0.53127(3) 0.0729(3) Uani 1 1 d . . .
P1 P 0.61191(8) 0.45369(8) 0.62167(8) 0.0825(5) Uani 1 1 d . . .
P2 P 0.53664(8) 0.38474(7) 0.57095(7) 0.0758(5) Uani 1 1 d . . .
P3 P 0.43476(9) 0.40177(8) 0.61924(9) 0.0854(6) Uani 1 1 d . . .
F1 F 0.6626(3) 0.2127(2) 0.6057(3) 0.131(2) Uani 1 1 d . . .
F2 F 0.7255(5) 0.2276(5) 0.6540(5) 0.231(6) Uani 1 1 d . . .
C1 C 0.6033(3) 0.3907(3) 0.5917(3) 0.084(2) Uani 1 1 d . . .
H1A H 0.6273 0.3883 0.5653 0.101 Uiso 1 1 calc R U .
H1B H 0.6111 0.3624 0.6134 0.101 Uiso 1 1 calc R U .
C2 C 0.4997(3) 0.3755(3) 0.6245(3) 0.0796(18) Uani 1 1 d . . .
H2A H 0.4976 0.3384 0.6315 0.095 Uiso 1 1 calc R U .
H2B H 0.5177 0.3926 0.6504 0.095 Uiso 1 1 calc R U .
C3 C 0.6813(4) 0.4632(4) 0.6213(4) 0.100(3) Uani 1 1 d . . .
C4 C 0.7001(5) 0.5094(5) 0.6294(7) 0.152(6) Uani 1 1 d . . .
H4 H 0.6777 0.5377 0.6331 0.182 Uiso 1 1 calc R U .
C5 C 0.7546(5) 0.5167(7) 0.6325(8) 0.183(8) Uani 1 1 d . . .
H5 H 0.7671 0.5505 0.6370 0.220 Uiso 1 1 calc R U .
C6 C 0.7873(4) 0.4800(6) 0.6295(7) 0.156(6) Uani 1 1 d . . .
H6 H 0.8229 0.4862 0.6337 0.187 Uiso 1 1 calc R U .
C7 C 0.7694(4) 0.4312(5) 0.6199(4) 0.115(4) Uani 1 1 d . . .
H7 H 0.7930 0.4040 0.6151 0.138 Uiso 1 1 calc R U .
C8 C 0.7157(4) 0.4214(4) 0.6170(4) 0.102(3) Uani 1 1 d . . .
H8 H 0.7032 0.3876 0.6124 0.123 Uiso 1 1 calc R U .
C9 C 0.6009(4) 0.4395(3) 0.6829(3) 0.088(2) Uani 1 1 d . . .
C10 C 0.5728(5) 0.4716(5) 0.7094(4) 0.115(3) Uani 1 1 d . . .
H10 H 0.5576 0.5010 0.6958 0.138 Uiso 1 1 calc R U .
C11 C 0.5657(6) 0.4621(7) 0.7574(4) 0.139(5) Uani 1 1 d . . .
H11 H 0.5466 0.4854 0.7758 0.167 Uiso 1 1 calc R U .
C12 C 0.5861(7) 0.4200(6) 0.7764(5) 0.152(6) Uani 1 1 d . . .
H12 H 0.5822 0.4147 0.8087 0.182 Uiso 1 1 calc R U .
C13 C 0.6124(5) 0.3844(5) 0.7514(4) 0.121(4) Uani 1 1 d . . .
H13 H 0.6241 0.3535 0.7652 0.146 Uiso 1 1 calc R U .
C14 C 0.6219(4) 0.3950(4) 0.7039(4) 0.101(3) Uani 1 1 d . . .
H14 H 0.6423 0.3721 0.6862 0.122 Uiso 1 1 calc R U .
C15 C 0.5365(3) 0.3213(3) 0.5461(3) 0.0774(18) Uani 1 1 d . . .
C16 C 0.5617(3) 0.2793(3) 0.5648(3) 0.0826(19) Uani 1 1 d . . .
H16 H 0.5828 0.2837 0.5912 0.099 Uiso 1 1 calc R U .
C17 C 0.5565(4) 0.2315(3) 0.5456(3) 0.091(2) Uani 1 1 d . . .
H17 H 0.5751 0.2036 0.5584 0.110 Uiso 1 1 calc R U .
C18 C 0.5245(4) 0.2230(4) 0.5076(4) 0.107(3) Uani 1 1 d . . .
H18 H 0.5201 0.1894 0.4956 0.128 Uiso 1 1 calc R U .
C19 C 0.4991(5) 0.2645(4) 0.4877(4) 0.114(3) Uani 1 1 d . . .
H19 H 0.4781 0.2596 0.4612 0.137 Uiso 1 1 calc R U .
C20 C 0.5045(4) 0.3130(3) 0.5068(3) 0.094(3) Uani 1 1 d . . .
H20 H 0.4867 0.3411 0.4935 0.113 Uiso 1 1 calc R U .
C21 C 0.4023(3) 0.3580(4) 0.5815(4) 0.095(3) Uani 1 1 d . . .
C22 C 0.4102(4) 0.3038(3) 0.5837(4) 0.101(3) Uani 1 1 d . . .
H22 H 0.4319 0.2905 0.6072 0.121 Uiso 1 1 calc R U .
C23 C 0.3870(5) 0.2690(4) 0.5525(4) 0.117(4) Uani 1 1 d . . .
H23 H 0.3940 0.2334 0.5544 0.141 Uiso 1 1 calc R U .
C24 C 0.3530(6) 0.2883(5) 0.5182(5) 0.137(5) Uani 1 1 d . . .
H24 H 0.3369 0.2660 0.4967 0.164 Uiso 1 1 calc R U .
C25 C 0.3438(5) 0.3437(4) 0.5172(4) 0.113(3) Uani 1 1 d . . .
H25 H 0.3193 0.3577 0.4964 0.135 Uiso 1 1 calc R U .
C26 C 0.3696(4) 0.3745(4) 0.5455(4) 0.103(3) Uani 1 1 d . . .
H26 H 0.3658 0.4104 0.5412 0.124 Uiso 1 1 calc R U .
C27 C 0.4079(4) 0.3856(3) 0.6754(3) 0.090(2) Uani 1 1 d . . .
C28 C 0.3562(5) 0.3714(4) 0.6798(4) 0.114(3) Uani 1 1 d . . .
H28 H 0.3356 0.3690 0.6528 0.137 Uiso 1 1 calc R U .
C29 C 0.3347(6) 0.3609(5) 0.7220(5) 0.123(4) Uani 1 1 d . . .
H29 H 0.2994 0.3523 0.7238 0.147 Uiso 1 1 calc R U .
C30 C 0.3624(8) 0.3625(6) 0.7599(8) 0.159(7) Uani 1 1 d . . .
H30 H 0.3477 0.3518 0.7884 0.190 Uiso 1 1 calc R U .
C31 C 0.4131(8) 0.3798(6) 0.7589(5) 0.152(6) Uani 1 1 d . . .
H31 H 0.4313 0.3855 0.7869 0.183 Uiso 1 1 calc R U .
C32 C 0.4370(5) 0.3888(5) 0.7159(4) 0.112(3) Uani 1 1 d . . .
H32 H 0.4725 0.3969 0.7145 0.135 Uiso 1 1 calc R U .
B1 B 0.6924(7) 0.2500 0.6250 0.108(5) Uani 1 2 d S T P
H3 H 0.5399(19) 0.5085(18) 0.5298(13) 0.029(10) Uiso 1 1 d . . .
H9 H 0.5000 0.5000 0.561(6) 0.15(7) Uiso 1 2 d S . P

loop_
_atom_site_aniso_label
_atom_site_aniso_U_11
_atom_site_aniso_U_22
_atom_site_aniso_U_33
_atom_site_aniso_U_23
_atom_site_aniso_U_13
_atom_site_aniso_U_12
Cu1 0.0726(6) 0.0605(5) 0.1064(6) -0.0053(4) -0.0102(4) 0.0044(4)
Cu2 0.0632(5) 0.0586(5) 0.0970(6) 0.0040(4) -0.0006(4) 0.0003(4)
P1 0.0738(12) 0.0651(11) 0.1087(14) -0.0027(10) -0.0113(10) 0.0061(9)
P2 0.0686(11) 0.0599(10) 0.0990(12) 0.0036(9) -0.0024(9) 0.0013(8)
P3 0.0783(13) 0.0646(11) 0.1133(14) 0.0145(10) 0.0083(11) 0.0056(9)
F1 0.127(5) 0.092(4) 0.174(6) -0.016(4) 0.009(4) -0.018(4)
F2 0.209(11) 0.179(10) 0.306(16) -0.038(9) -0.130(11) 0.070(9)
C1 0.069(5) 0.077(5) 0.105(5) -0.008(4) -0.011(4) 0.009(4)
C2 0.081(4) 0.061(4) 0.096(4) 0.012(3) -0.002(4) 0.001(3)
C3 0.075(5) 0.095(6) 0.131(7) -0.013(5) -0.027(5) 0.007(5)
C4 0.084(7) 0.100(8) 0.271(18) -0.062(10) -0.032(9) 0.021(6)
C5 0.070(7) 0.149(12) 0.33(2) -0.067(15) -0.021(10) -0.026(8)
C6 0.056(5) 0.147(12) 0.265(18) -0.014(11) -0.056(8) -0.011(7)
C7 0.062(5) 0.141(10) 0.142(8) 0.033(7) -0.007(5) 0.016(6)
C8 0.075(5) 0.095(6) 0.137(7) 0.001(5) -0.008(5) 0.006(5)
C9 0.093(6) 0.074(5) 0.097(5) -0.005(4) -0.018(4) 0.005(4)
C10 0.111(8) 0.110(8) 0.125(8) -0.023(6) -0.018(6) 0.027(6)
C11 0.150(11) 0.178(12) 0.089(6) -0.022(7) -0.005(6) 0.044(10)
C12 0.206(16) 0.136(11) 0.114(8) 0.005(8) -0.036(10) 0.032(11)
C13 0.138(10) 0.122(9) 0.104(7) -0.010(6) -0.025(6) -0.006(8)
C14 0.102(7) 0.092(6) 0.110(6) 0.005(5) -0.031(5) 0.017(5)
C15 0.077(5) 0.059(4) 0.096(5) 0.002(3) 0.006(4) 0.000(3)
C16 0.086(5) 0.064(4) 0.097(5) 0.011(4) 0.001(4) -0.004(4)
C17 0.107(7) 0.050(4) 0.118(6) 0.002(4) -0.004(5) 0.003(4)
C18 0.108(8) 0.061(5) 0.152(8) -0.003(5) -0.002(6) -0.005(5)
C19 0.120(8) 0.070(5) 0.153(8) -0.008(5) -0.044(7) -0.008(5)
C20 0.095(6) 0.070(5) 0.117(6) 0.004(4) -0.034(5) -0.005(4)
C21 0.065(4) 0.084(6) 0.135(7) 0.023(5) 0.000(5) -0.005(4)
C22 0.097(6) 0.062(5) 0.145(8) 0.019(5) -0.006(6) -0.004(4)
C23 0.114(8) 0.070(5) 0.168(10) 0.029(6) -0.025(7) -0.015(5)
C24 0.136(10) 0.094(7) 0.179(12) 0.037(7) -0.049(9) -0.035(7)
C25 0.100(7) 0.090(6) 0.148(9) 0.031(6) -0.012(6) -0.020(6)
C26 0.072(5) 0.088(6) 0.150(8) 0.028(6) -0.003(5) 0.002(5)
C27 0.080(5) 0.065(5) 0.124(6) 0.016(4) 0.012(5) 0.000(4)
C28 0.114(8) 0.091(7) 0.138(8) 0.010(6) 0.036(6) 0.021(6)
C29 0.126(10) 0.094(7) 0.148(10) 0.020(7) 0.038(8) 0.014(6)
C30 0.155(14) 0.112(10) 0.209(17) 0.041(10) 0.088(13) 0.037(9)
C31 0.185(16) 0.134(11) 0.138(10) 0.048(8) 0.040(10) 0.065(11)
C32 0.124(8) 0.111(8) 0.102(6) 0.020(5) 0.020(6) 0.023(6)
B1 0.072(9) 0.108(12) 0.144(14) -0.004(11) 0.000 0.000

loop_
_atom_type_symbol
_atom_type_description
_atom_type_scat_dispersion_real
_atom_type_scat_dispersion_imag
_atom_type_scat_source
C C 0.0033 0.0016
;
International Tables for Crystallography
(Vol. C, Tables 4.2.6.8 and 6.1.1.4)
;
H H 0.0000 0.0000
;
International Tables for Crystallography
(Vol. C, Table 6.1.1.4)
;
Cu Cu 0.3201 1.2651
;
International Tables for Crystallography
(Vol. C, Tables 4.2.6.8 and 6.1.1.4)
;
P P 0.1023 0.0942
;
International Tables for Crystallography
(Vol. C, Tables 4.2.6.8 and 6.1.1.4)
;
B B 0.0013 0.0007
;
International Tables for Crystallography
(Vol. C, Tables 4.2.6.8 and 6.1.1.4)
;
F F 0.0171 0.0103
;
International Tables for Crystallography
(Vol. C, Tables 4.2.6.8 and 6.1.1.4)
;

loop_
_geom_angle_atom_site_label_1
_geom_angle_atom_site_label_2
_geom_angle_atom_site_label_3
_geom_angle
_geom_angle_site_symmetry_1
_geom_angle_site_symmetry_3
P1 Cu1 P3 119.17(9) . 3_665
P1 Cu1 Cu2 149.81(7) . 3_665
P3 Cu1 Cu2 88.58(7) 3_665 3_665
P1 Cu1 Cu2 95.27(7) . .
P3 Cu1 Cu2 144.09(8) 3_665 .
Cu2 Cu1 Cu2 55.71(4) 3_665 .
P1 Cu1 Cu1 116.75(7) . 3_665
P3 Cu1 Cu1 110.09(7) 3_665 3_665
Cu2 Cu1 Cu1 56.75(3) 3_665 3_665
Cu2 Cu1 Cu1 55.98(3) . 3_665
P1 Cu1 H3 113.7(14) . .
P3 Cu1 H3 112.7(14) 3_665 .
Cu2 Cu1 H3 38.2(14) 3_665 .
Cu2 Cu1 H3 36.5(14) . .
Cu1 Cu1 H3 77.2(14) 3_665 .
P1 Cu1 H9 123.88(15) . .
P3 Cu1 H9 116.8(3) 3_665 .
Cu2 Cu1 H9 33(2) 3_665 .
Cu2 Cu1 H9 32(2) . .
Cu1 Cu1 H9 34(4) 3_665 .
H3 Cu1 H9 43(4) . .
P2 Cu2 Cu2 148.16(6) . 3_665
P2 Cu2 Cu2 147.29(7) . 7_566
Cu2 Cu2 Cu2 60.23(2) 3_665 7_566
P2 Cu2 Cu2 137.64(7) . 5_656
Cu2 Cu2 Cu2 60.23(2) 3_665 5_656
Cu2 Cu2 Cu2 59.54(4) 7_566 5_656
P2 Cu2 Cu1 95.16(7) . 3_665
Cu2 Cu2 Cu1 62.63(3) 3_665 3_665
Cu2 Cu2 Cu1 89.34(4) 7_566 3_665
Cu2 Cu2 Cu1 122.74(4) 5_656 3_665
P2 Cu2 Cu1 89.51(7) . .
Cu2 Cu2 Cu1 61.65(3) 3_665 .
Cu2 Cu2 Cu1 121.77(4) 7_566 .
Cu2 Cu2 Cu1 88.80(4) 5_656 .
Cu1 Cu2 Cu1 67.26(5) 3_665 .
P2 Cu2 H3 126.1(16) . .
Cu2 Cu2 H3 40.8(17) 3_665 .
Cu2 Cu2 H3 86.0(16) 7_566 .
Cu2 Cu2 H3 44.1(14) 5_656 .
Cu1 Cu2 H3 91.8(16) 3_665 .
Cu1 Cu2 H3 45.4(14) . .
P2 Cu2 H9 115(5) . .
Cu2 Cu2 H9 34(5) 3_665 .
Cu2 Cu2 H9 89(4) 7_566 .
Cu2 Cu2 H9 89(4) 5_656 .
Cu1 Cu2 H9 40(3) 3_665 .
Cu1 Cu2 H9 39(2) . .
H3 Cu2 H9 52(3) . .
C3 P1 C9 100.9(5) . .
C3 P1 C1 103.6(4) . .
C9 P1 C1 104.5(4) . .
C3 P1 Cu1 122.8(4) . .
C9 P1 Cu1 111.0(3) . .
C1 P1 Cu1 112.2(3) . .
C15 P2 C2 102.4(4) . .
C15 P2 C1 102.0(4) . .
C2 P2 C1 103.3(4) . .
C15 P2 Cu2 121.9(3) . .
C2 P2 Cu2 112.6(3) . .
C1 P2 Cu2 112.5(3) . .
C21 P3 C27 102.4(5) . .
C21 P3 C2 104.4(4) . .
C27 P3 C2 101.3(4) . .
C21 P3 Cu1 118.4(3) . 3_665
C27 P3 Cu1 121.8(3) . 3_665
C2 P3 Cu1 106.1(3) . 3_665
P2 C1 P1 109.7(4) . .
P2 C1 H1A 109.7 . .
P1 C1 H1A 109.7 . .
P2 C1 H1B 109.7 . .
P1 C1 H1B 109.7 . .
H1A C1 H1B 108.2 . .
P3 C2 P2 111.5(4) . .
P3 C2 H2A 109.3 . .
P2 C2 H2A 109.3 . .
P3 C2 H2B 109.3 . .
P2 C2 H2B 109.3 . .
H2A C2 H2B 108.0 . .
C4 C3 C8 118.7(9) . .
C4 C3 P1 119.4(8) . .
C8 C3 P1 121.6(8) . .
C3 C4 C5 120.1(11) . .
C3 C4 H4 120.0 . .
C5 C4 H4 120.0 . .
C6 C5 C4 123.5(13) . .
C6 C5 H5 118.2 . .
C4 C5 H5 118.2 . .
C5 C6 C7 118.3(10) . .
C5 C6 H6 120.8 . .
C7 C6 H6 120.8 . .
C6 C7 C8 120.5(11) . .
C6 C7 H7 119.8 . .
C8 C7 H7 119.8 . .
C3 C8 C7 118.7(10) . .
C3 C8 H8 120.7 . .
C7 C8 H8 120.7 . .
C10 C9 C14 118.2(10) . .
C10 C9 P1 120.5(8) . .
C14 C9 P1 121.3(8) . .
C9 C10 C11 121.1(11) . .
C9 C10 H10 119.5 . .
C11 C10 H10 119.5 . .
C12 C11 C10 119.5(13) . .
C12 C11 H11 120.3 . .
C10 C11 H11 120.3 . .
C11 C12 C13 122.8(13) . .
C11 C12 H12 118.6 . .
C13 C12 H12 118.6 . .
C12 C13 C14 117.8(12) . .
C12 C13 H13 121.1 . .
C14 C13 H13 121.1 . .
C9 C14 C13 120.4(11) . .
C9 C14 H14 119.8 . .
C13 C14 H14 119.8 . .
C16 C15 C20 117.8(7) . .
C16 C15 P2 124.6(7) . .
C20 C15 P2 117.3(6) . .
C17 C16 C15 120.9(8) . .
C17 C16 H16 119.5 . .
C15 C16 H16 119.5 . .
C16 C17 C18 121.3(8) . .
C16 C17 H17 119.3 . .
C18 C17 H17 119.3 . .
C19 C18 C17 119.1(9) . .
C19 C18 H18 120.4 . .
C17 C18 H18 120.4 . .
C20 C19 C18 119.6(9) . .
C20 C19 H19 120.2 . .
C18 C19 H19 120.2 . .
C19 C20 C15 121.1(8) . .
C19 C20 H20 119.4 . .
C15 C20 H20 119.4 . .
C26 C21 C22 114.9(10) . .
C26 C21 P3 122.6(8) . .
C22 C21 P3 122.4(8) . .
C23 C22 C21 122.9(10) . .
C23 C22 H22 118.5 . .
C21 C22 H22 118.5 . .
C22 C23 C24 119.0(10) . .
C22 C23 H23 120.5 . .
C24 C23 H23 120.5 . .
C23 C24 C25 117.7(12) . .
C23 C24 H24 121.1 . .
C25 C24 H24 121.1 . .
C26 C25 C24 120.0(11) . .
C26 C25 H25 120.0 . .
C24 C25 H25 120.0 . .
C25 C26 C21 125.1(10) . .
C25 C26 H26 117.5 . .
C21 C26 H26 117.5 . .
C32 C27 C28 117.6(10) . .
C32 C27 P3 121.7(8) . .
C28 C27 P3 120.7(9) . .
C29 C28 C27 121.7(14) . .
C29 C28 H28 119.1 . .
C27 C28 H28 119.1 . .
C30 C29 C28 120.8(15) . .
C30 C29 H29 119.6 . .
C28 C29 H29 119.6 . .
C29 C30 C31 120.8(15) . .
C29 C30 H30 119.6 . .
C31 C30 H30 119.6 . .
C30 C31 C32 119.3(18) . .
C30 C31 H31 120.3 . .
C32 C31 H31 120.3 . .
C27 C32 C31 119.2(14) . .
C27 C32 H32 120.4 . .
C31 C32 H32 120.4 . .
F2 B1 F2 99.7(18) 4_556 .
F2 B1 F1 115.0(7) 4_556 .
F2 B1 F1 108.2(7) . .
F2 B1 F1 108.2(7) 4_556 4_556
F2 B1 F1 115.0(7) . 4_556
F1 B1 F1 110.5(14) . 4_556

loop_
_geom_bond_atom_site_label_1
_geom_bond_atom_site_label_2
_geom_bond_distance
_geom_bond_site_symmetry_2
Cu1 P1 2.289(2) .
Cu1 P3 2.308(2) 3_665
Cu1 Cu2 2.6886(13) 3_665
Cu1 Cu2 2.7130(14) .
Cu1 Cu1 2.992(2) 3_665
Cu1 H3 1.95(4) .
Cu1 H9 1.80(9) .
Cu2 P2 2.219(2) .
Cu2 Cu2 2.5239(17) 3_665
Cu2 Cu2 2.5415(15) 7_566
Cu2 Cu2 2.5415(15) 5_656
Cu2 Cu1 2.6886(13) 3_665
Cu2 H3 1.63(5) .
Cu2 H9 1.52(9) .
P1 C3 1.827(10) .
P1 C9 1.832(9) .
P1 C1 1.872(9) .
P2 C15 1.805(8) .
P2 C2 1.839(8) .
P2 C1 1.848(8) .
P3 C21 1.792(11) .
P3 C27 1.820(9) .
P3 C2 1.835(9) .
P3 Cu1 2.308(2) 3_665
F1 B1 1.367(12) .
F2 B1 1.339(15) .
C1 H1A 0.9900 .
C1 H1B 0.9900 .
C2 H2A 0.9900 .
C2 H2B 0.9900 .
C3 C4 1.323(16) .
C3 C8 1.417(14) .
C4 C5 1.436(17) .
C4 H4 0.9500 .
C5 C6 1.29(2) .
C5 H5 0.9500 .
C6 C7 1.385(19) .
C6 H6 0.9500 .
C7 C8 1.427(14) .
C7 H7 0.9500 .
C8 H8 0.9500 .
C9 C10 1.354(14) .
C9 C14 1.421(12) .
C10 C11 1.421(17) .
C10 H10 0.9500 .
C11 C12 1.340(19) .
C11 H11 0.9500 .
C12 C13 1.363(19) .
C12 H12 0.9500 .
C13 C14 1.423(16) .
C13 H13 0.9500 .
C14 H14 0.9500 .
C15 C16 1.388(11) .
C15 C20 1.427(12) .
C16 C17 1.373(12) .
C16 H16 0.9500 .
C17 C18 1.398(14) .
C17 H17 0.9500 .
C18 C19 1.395(14) .
C18 H18 0.9500 .
C19 C20 1.387(13) .
C19 H19 0.9500 .
C20 H20 0.9500 .
C21 C26 1.414(14) .
C21 C22 1.431(13) .
C22 C23 1.415(15) .
C22 H22 0.9500 .
C23 C24 1.422(16) .
C23 H23 0.9500 .
C24 C25 1.467(17) .
C24 H24 0.9500 .
C25 C26 1.330(15) .
C25 H25 0.9500 .
C26 H26 0.9500 .
C27 C32 1.398(15) .
C27 C28 1.405(15) .
C28 C29 1.371(17) .
C28 H28 0.9500 .
C29 C30 1.32(2) .
C29 H29 0.9500 .
C30 C31 1.40(3) .
C30 H30 0.9500 .
C31 C32 1.412(17) .
C31 H31 0.9500 .
C32 H32 0.9500 .
B1 F2 1.339(15) 4_556
B1 F1 1.367(12) 4_556

loop_
_geom_torsion_atom_site_label_1
_geom_torsion_atom_site_label_2
_geom_torsion_atom_site_label_3
_geom_torsion_atom_site_label_4
_geom_torsion
_geom_torsion_site_symmetry_1
C15 P2 C1 P1 -177.6(4) .
C2 P2 C1 P1 -71.6(5) .
Cu2 P2 C1 P1 50.1(5) .
C3 P1 C1 P2 -160.6(5) .
C9 P1 C1 P2 94.1(5) .
Cu1 P1 C1 P2 -26.2(5) .
C21 P3 C2 P2 72.4(5) .
C27 P3 C2 P2 178.5(5) .
Cu1 P3 C2 P2 -53.4(5) 3_665
C15 P2 C2 P3 -104.6(5) .
C1 P2 C2 P3 149.6(4) .
Cu2 P2 C2 P3 28.0(5) .
C9 P1 C3 C4 -88.6(13) .
C1 P1 C3 C4 163.4(12) .
Cu1 P1 C3 C4 35.3(14) .
C9 P1 C3 C8 85.1(10) .
C1 P1 C3 C8 -22.9(10) .
Cu1 P1 C3 C8 -151.0(8) .
C8 C3 C4 C5 2(3) .
P1 C3 C4 C5 175.5(16) .
C3 C4 C5 C6 -3(3) .
C4 C5 C6 C7 4(3) .
C5 C6 C7 C8 -5(3) .
C4 C3 C8 C7 -2.4(18) .
P1 C3 C8 C7 -176.1(8) .
C6 C7 C8 C3 4.0(18) .
C3 P1 C9 C10 115.2(9) .
C1 P1 C9 C10 -137.5(9) .
Cu1 P1 C9 C10 -16.4(10) .
C3 P1 C9 C14 -64.1(9) .
C1 P1 C9 C14 43.1(9) .
Cu1 P1 C9 C14 164.3(7) .
C14 C9 C10 C11 1.9(18) .
P1 C9 C10 C11 -177.5(10) .
C9 C10 C11 C12 -2(2) .
C10 C11 C12 C13 -2(3) .
C11 C12 C13 C14 5(2) .
C10 C9 C14 C13 1.3(16) .
P1 C9 C14 C13 -179.4(9) .
C12 C13 C14 C9 -4.8(19) .
C2 P2 C15 C16 -67.6(8) .
C1 P2 C15 C16 39.1(8) .
Cu2 P2 C15 C16 165.5(6) .
C2 P2 C15 C20 106.4(7) .
C1 P2 C15 C20 -146.8(7) .
Cu2 P2 C15 C20 -20.5(8) .
C20 C15 C16 C17 1.1(13) .
P2 C15 C16 C17 175.0(7) .
C15 C16 C17 C18 -2.3(15) .
C16 C17 C18 C19 2.9(16) .
C17 C18 C19 C20 -2.3(18) .
C18 C19 C20 C15 1.1(18) .
C16 C15 C20 C19 -0.5(14) .
P2 C15 C20 C19 -174.9(9) .
C27 P3 C21 C26 117.6(9) .
C2 P3 C21 C26 -137.1(8) .
Cu1 P3 C21 C26 -19.5(10) 3_665
C27 P3 C21 C22 -66.6(10) .
C2 P3 C21 C22 38.7(10) .
Cu1 P3 C21 C22 156.4(8) 3_665
C26 C21 C22 C23 -0.3(16) .
P3 C21 C22 C23 -176.4(9) .
C21 C22 C23 C24 -2.1(18) .
C22 C23 C24 C25 0(2) .
C23 C24 C25 C26 5(2) .
C24 C25 C26 C21 -7.9(19) .
C22 C21 C26 C25 5.5(16) .
P3 C21 C26 C25 -178.4(10) .
C21 P3 C27 C32 146.3(8) .
C2 P3 C27 C32 38.6(9) .
Cu1 P3 C27 C32 -78.5(9) 3_665
C21 P3 C27 C28 -36.2(9) .
C2 P3 C27 C28 -143.9(8) .
Cu1 P3 C27 C28 99.0(8) 3_665
C32 C27 C28 C29 0.0(16) .
P3 C27 C28 C29 -177.6(9) .
C27 C28 C29 C30 -2(2) .
C28 C29 C30 C31 6(2) .
C29 C30 C31 C32 -9(2) .
C28 C27 C32 C31 -2.6(16) .
P3 C27 C32 C31 174.9(10) .
C30 C31 C32 C27 7.0(19) .
